data_1004151
loop_
_publ_author_name
'Touboul, M'
'Nowogrocki, G'

_publ_section_title
;
Dehydration process of Tl B5 O6 (O H)4 . 2(H2 O) and crystal structure
of Tl B5 O8
;
_journal_coden_ASTM JSSCBI
_journal_name_full 'Journal of Solid State Chemistry'
_journal_page_first 216
_journal_page_last 220
_journal_paper_doi 10.1006/jssc.1997.7682
_journal_volume 136
_journal_year 1998
_chemical_formula_structural 'Tl (B5 O8)'
_chemical_formula_sum 'B5 O8 Tl'
_chemical_name_systematic 'Thallium pentaborate'
_space_group_IT_number 61
_symmetry_cell_setting orthorhombic
_symmetry_Int_Tables_number 61
_symmetry_space_group_name_Hall '-P 2ac 2ab'
_symmetry_space_group_name_H-M 'P b c a'
_cell_angle_alpha 90
_cell_angle_beta 90
_cell_angle_gamma 90
_cell_formula_units_Z 8
_cell_length_a 7.557(3)
_cell_length_b 11.925(6)
_cell_length_c 14.734(19)
_cell_volume 1327.8
_refine_ls_R_factor_all 0.023
_cod_database_code 1004151

loop_
_symmetry_equiv_pos_as_xyz
x,y,z
1/2+x,1/2-y,-z
-x,1/2+y,1/2-z
1/2-x,-y,1/2+z
-x,-y,-z
1/2-x,1/2+y,z
x,1/2-y,1/2+z
1/2+x,y,1/2-z

loop_
_atom_site_label
_atom_site_type_symbol
_atom_site_symmetry_multiplicity
_atom_site_Wyckoff_symbol
_atom_site_fract_x
_atom_site_fract_y
_atom_site_fract_z
_atom_site_occupancy
_atom_site_attached_hydrogens
_atom_site_calc_flag
Tl1 Tl1+ 8 c 0.06591(4) 0.20798(3) 0.12226(2) 1. 0 d
O1 O2- 8 c 0.4203(6) 0.2944(4) 0.0736(3) 1. 0 d
O2 O2- 8 c 0.6768(6) 0.1792(4) 0.0640(4) 1. 0 d
O3 O2- 8 c 0.9036(6) 0.4904(4) 0.0921(4) 1. 0 d
O4 O2- 8 c 0.4874(6) 0.4637(4) 0.1508(3) 1. 0 d
O5 O2- 8 c 0.4453(6) 0.1350(4) 0.1724(3) 1. 0 d
O6 O2- 8 c 0.6313(6) 0.2937(5) 0.1966(3) 1. 0 d
O7 O2- 8 c 0.3002(6) 0.4689(4) 0.0235(3) 1. 0 d
O8 O2- 8 c 0.1119(6) 0.4433(4) 0.2031(4) 1. 0 d
B1 B3+ 8 c 0.5797(10) 0.3995(6) 0.2129(6) 1. 0 d
B2 B3+ 8 c 0.5472(10) 0.2261(5) 0.1265(7) 1. 0 d
B3 B3+ 8 c 0.6917(10) 0.0704(7) 0.0445(6) 1. 0 d
B4 B3+ 8 c 0.4033(10) 0.4060(7) 0.0813(6) 1. 0 d
B5 B3+ 8 c 0.4775(10) 0.0259(7) 0.1565(6) 1. 0 d

loop_
_atom_type_symbol
_atom_type_oxidation_number
Tl1+ 1.000
O2- -2.000
B3+ 3.000
